data_2242695
loop_
_publ_author_name
'Chkirate, Karim'
'Sebbar, Nada Kheira'
'H\"okelek, Tuncer'
'Krishnan, Damodaran'
'Mague, Joel T.'
'Essassi, El Mokhtar'

_publ_section_title
;
 Crystal structure and Hirshfeld surface analysis of
 (4<i>Z</i>)-1-butyl-4-(2-oxopropylidene)-2,3,4,5-tetrahydro-1<i>H</i>-1,5-benzodiazepin-2-one
;
_journal_coeditor_code XU5946
_journal_issue 11
_journal_name_full 'Acta Crystallographica Section E'
_journal_page_first 1669
_journal_page_last 1673
_journal_paper_doi 10.1107/S2056989018014779
_journal_volume 74
_journal_year 2018
_chemical_formula_iupac 'C16 H20 N2 O2'
_chemical_formula_moiety 'C16 H20 N2 O2'
_chemical_formula_sum 'C16 H20 N2 O2'
_chemical_formula_weight 272.34
_chemical_name_systematic (4<i>Z</i>)-1-Butyl-4-(2-oxopropylidene)-2,3,4,5-tetrahydro-1<i>H</i>-1,5-benzodiazepin-2-one
_space_group_crystal_system triclinic
_space_group_IT_number 2
_space_group_name_Hall '-P 1'
_space_group_name_H-M_alt 'P -1'
_symmetry_space_group_name_Hall '-P 1'
_symmetry_space_group_name_H-M 'P -1'
_atom_sites_solution_hydrogens mixed
_atom_sites_solution_primary direct
_atom_sites_solution_secondary difmap
_audit_creation_method SHELXL-2018/1
_cell_angle_alpha 91.3440(10)
_cell_angle_beta 99.5370(10)
_cell_angle_gamma 96.3400(10)
_cell_formula_units_Z 4
_cell_length_a 9.1132(6)
_cell_length_b 12.6676(9)
_cell_length_c 12.8164(9)
_cell_measurement_reflns_used 9901
_cell_measurement_temperature 100.(2)
_cell_measurement_theta_max 29.5896
_cell_measurement_theta_min 2.2361
_cell_volume 1448.87(17)
_computing_cell_refinement
;
<i>SAINT</i> (Bruker, 2016)
;
_computing_data_collection
;
<i>APEX3</i> (Bruker, 2016)
;
_computing_data_reduction <i>SAINT</i>
_computing_molecular_graphics
;
<i>DIAMOND</i> (Brandenburg & Putz, 2012)
;
_computing_publication_material
;
<i>SHELXTL</i> (Sheldrick, 2008)
;
_computing_structure_refinement
;
<i>SHELXL2018</i> (Sheldrick, 2015<i>b</i>)
;
_computing_structure_solution
;
<i>SHELXT</i> (Sheldrick, 2015<i>a</i>)
;
_diffrn_ambient_temperature 100(2)
_diffrn_detector_area_resol_mean 8.3333
_diffrn_measured_fraction_theta_full 0.996
_diffrn_measured_fraction_theta_max 0.971
_diffrn_measurement_device_type 'Bruker SMART APEX CCD'
_diffrn_measurement_method '\f and \w scans'
_diffrn_radiation_monochromator graphite
_diffrn_radiation_type MoK\a
_diffrn_radiation_wavelength 0.71073
_diffrn_reflns_av_R_equivalents 0.0288
_diffrn_reflns_av_unetI/netI 0.0454
_diffrn_reflns_limit_h_max 12
_diffrn_reflns_limit_h_min -12
_diffrn_reflns_limit_k_max 17
_diffrn_reflns_limit_k_min -17
_diffrn_reflns_limit_l_max 17
_diffrn_reflns_limit_l_min -17
_diffrn_reflns_number 51542
_diffrn_reflns_theta_full 29.000
_diffrn_reflns_theta_max 29.666
_diffrn_reflns_theta_min 1.613
_diffrn_source 'fine-focus sealed tube'
_exptl_absorpt_coefficient_mu 0.083
_exptl_absorpt_correction_T_max 0.98
_exptl_absorpt_correction_T_min 0.97
_exptl_absorpt_correction_type multi-scan
_exptl_absorpt_process_details
;
(<i>TWINABS</i>; Sheldrick, 2009)
;
_exptl_crystal_colour colourless
_exptl_crystal_density_diffrn 1.249
_exptl_crystal_density_method 'not measured'
_exptl_crystal_description block
_exptl_crystal_F_000 584
_exptl_crystal_size_max 0.339
_exptl_crystal_size_mid 0.285
_exptl_crystal_size_min 0.247
_refine_diff_density_max 0.408
_refine_diff_density_min -0.320
_refine_ls_extinction_method none
_refine_ls_goodness_of_fit_ref 1.083
_refine_ls_hydrogen_treatment mixed
_refine_ls_matrix_type full
_refine_ls_number_parameters 511
_refine_ls_number_reflns 51542
_refine_ls_number_restraints 0
_refine_ls_restrained_S_all 1.083
_refine_ls_R_factor_all 0.0579
_refine_ls_R_factor_gt 0.0454
_refine_ls_shift/su_max 0.001
_refine_ls_shift/su_mean 0.000
_refine_ls_structure_factor_coef Fsqd
_refine_ls_weighting_details 'w=1/[\s^2^(Fo^2^)+(0.0752P)^2^+0.0382P] where P=(Fo^2^+2Fc^2^)/3'
_refine_ls_weighting_scheme calc
_refine_ls_wR_factor_gt 0.1261
_refine_ls_wR_factor_ref 0.1328
_reflns_number_gt 40020
_reflns_number_total 51542
_reflns_threshold_expression 'I > 2\s(I)'
_cod_data_source_file xu5946sup1.cif
_cod_data_source_block I
_cod_database_code 2242695
_shelx_space_group_comment
;
The symmetry employed for this shelxl refinement is uniquely defined
by the following loop, which should always be used as a source of
symmetry information in preference to the above space-group names.
They are only intended as comments.
;
_shelx_estimated_absorpt_t_min 0.972
_shelx_estimated_absorpt_t_max 0.980

loop_
_symmetry_equiv_pos_as_xyz
'x, y, z'
'-x, -y, -z'

loop_
_atom_site_type_symbol
_atom_site_label
_atom_site_fract_x
_atom_site_fract_y
_atom_site_fract_z
_atom_site_U_iso_or_equiv
_atom_site_adp_type
_atom_site_calc_flag
_atom_site_occupancy
O O1 0.72177(11) 0.04051(8) 0.54430(7) 0.0238(2) Uani d 1
O O2 0.56968(10) 0.43831(7) 0.35257(7) 0.0215(2) Uani d 1
N N1 0.72935(12) 0.28280(9) 0.33604(8) 0.0158(2) Uani d 1
H H1 0.7127(18) 0.3534(13) 0.3296(12) 0.032(4) Uiso d 1
N N2 0.89478(12) 0.13227(8) 0.46108(8) 0.0165(2) Uani d 1
C C1 0.93805(14) 0.17354(10) 0.36609(9) 0.0157(3) Uani d 1
C C2 1.06770(15) 0.14365(11) 0.33411(10) 0.0185(3) Uani d 1
H H2 1.1192(17) 0.0914(12) 0.3745(11) 0.023(4) Uiso d 1
C C3 1.11875(15) 0.18668(11) 0.24671(11) 0.0204(3) Uani d 1
H H3 1.2087(17) 0.1646(11) 0.2263(11) 0.023(4) Uiso d 1
C C4 1.04086(15) 0.26135(11) 0.18968(11) 0.0208(3) Uani d 1
H H4 1.0748(17) 0.2907(12) 0.1285(12) 0.023(4) Uiso d 1
C C5 0.91218(15) 0.29138(11) 0.21946(10) 0.0185(3) Uani d 1
H H5 0.8544(18) 0.3453(12) 0.1809(12) 0.026(4) Uiso d 1
C C6 0.85894(14) 0.24746(10) 0.30730(9) 0.0155(3) Uani d 1
C C7 0.61586(14) 0.22068(10) 0.36742(9) 0.0151(3) Uani d 1
C C8 0.63211(15) 0.10416(10) 0.37404(10) 0.0178(3) Uani d 1
H H8A 0.6596(17) 0.0781(12) 0.3060(11) 0.023(4) Uiso d 1
H H8B 0.5373(17) 0.0641(12) 0.3867(11) 0.023(4) Uiso d 1
C C9 0.75241(15) 0.08784(10) 0.46686(10) 0.0169(3) Uani d 1
C C10 0.49225(14) 0.26264(10) 0.39233(9) 0.0162(3) Uani d 1
H H10 0.4120(17) 0.2170(12) 0.4145(11) 0.023(4) Uiso d 1
C C11 0.47391(14) 0.37296(10) 0.38320(9) 0.0171(3) Uani d 1
C C12 0.33482(16) 0.41213(12) 0.41142(12) 0.0235(3) Uani d 1
H H12A 0.243(2) 0.3606(15) 0.3887(14) 0.046(5) Uiso d 1
H H12B 0.321(2) 0.4819(14) 0.3787(13) 0.038(5) Uiso d 1
H H12C 0.348(2) 0.4220(14) 0.4879(14) 0.045(5) Uiso d 1
C C13 1.01107(16) 0.13553(11) 0.55643(10) 0.0214(3) Uani d 1
H H13A 1.086(2) 0.0890(13) 0.5451(13) 0.038(5) Uiso d 1
H H13B 0.9588(16) 0.1036(11) 0.6123(11) 0.019(4) Uiso d 1
C C14 1.08024(16) 0.24803(11) 0.59066(11) 0.0214(3) Uani d 1
H H14A 1.1376(17) 0.2780(12) 0.5385(11) 0.023(4) Uiso d 1
H H14B 1.1531(19) 0.2442(12) 0.6570(13) 0.031(4) Uiso d 1
C C15 0.96927(17) 0.32465(11) 0.60967(12) 0.0246(3) Uani d 1
H H15A 0.899(2) 0.3314(13) 0.5431(13) 0.038(5) Uiso d 1
H H15B 0.9065(19) 0.2921(13) 0.6622(13) 0.036(4) Uiso d 1
C C16 1.0457(2) 0.43481(13) 0.64748(14) 0.0331(4) Uani d 1
H H16A 1.109(2) 0.4651(14) 0.5958(14) 0.045(5) Uiso d 1
H H16B 1.113(2) 0.4355(15) 0.7181(15) 0.051(5) Uiso d 1
H H16C 0.973(2) 0.4854(15) 0.6559(13) 0.044(5) Uiso d 1
O O3 0.58897(11) 0.87290(7) -0.13509(7) 0.0202(2) Uani d 1
O O4 0.79438(11) 0.48603(7) 0.05767(7) 0.0237(2) Uani d 1
N N3 0.63297(12) 0.64210(9) 0.08256(8) 0.0159(2) Uani d 1
H H3A 0.690(2) 0.5925(14) 0.1094(13) 0.035(5) Uiso d 1
N N4 0.58830(12) 0.86428(8) 0.04194(8) 0.0145(2) Uani d 1
C C17 0.54349(14) 0.81037(10) 0.13050(9) 0.0148(3) Uani d 1
C C18 0.47824(15) 0.86709(11) 0.20216(10) 0.0182(3) Uani d 1
H H18 0.4569(16) 0.9382(12) 0.1862(11) 0.020(4) Uiso d 1
C C19 0.44752(16) 0.82329(11) 0.29503(10) 0.0218(3) Uani d 1
H H19 0.4001(18) 0.8658(12) 0.3443(12) 0.028(4) Uiso d 1
C C20 0.48108(16) 0.72094(11) 0.31750(10) 0.0216(3) Uani d 1
H H20 0.4601(18) 0.6882(12) 0.3839(12) 0.028(4) Uiso d 1
C C21 0.54102(15) 0.66222(11) 0.24625(10) 0.0189(3) Uani d 1
H H21 0.5639(17) 0.5889(12) 0.2591(11) 0.025(4) Uiso d 1
C C22 0.57102(14) 0.70569(10) 0.15174(9) 0.0152(3) Uani d 1
C C23 0.59693(14) 0.63618(10) -0.02420(9) 0.0157(3) Uani d 1
C C24 0.48707(15) 0.70842(10) -0.07315(10) 0.0169(3) Uani d 1
H H24A 0.4620(17) 0.6921(11) -0.1483(12) 0.022(4) Uiso d 1
H H24B 0.3985(17) 0.7000(11) -0.0395(11) 0.018(4) Uiso d 1
C C25 0.55790(13) 0.82264(10) -0.05945(10) 0.0152(3) Uani d 1
C C26 0.65922(15) 0.56812(10) -0.08471(10) 0.0180(3) Uani d 1
H H26 0.6285(17) 0.5668(11) -0.1622(11) 0.020(4) Uiso d 1
C C27 0.76044(14) 0.49577(10) -0.03993(11) 0.0198(3) Uani d 1
C C28 0.82882(17) 0.42914(12) -0.11377(12) 0.0292(3) Uani d 1
H H28A 0.773193 0.430696 -0.185929 0.044 Uiso calc 1
H H28B 0.824151 0.355681 -0.091077 0.044 Uiso calc 1
H H28C 0.933585 0.457712 -0.112321 0.044 Uiso calc 1
C C29 0.68172(15) 0.96788(10) 0.06506(11) 0.0178(3) Uani d 1
H H29A 0.6920(15) 0.9984(11) -0.0031(11) 0.013(3) Uiso d 1
H H29B 0.6320(16) 1.0178(11) 0.1058(11) 0.018(4) Uiso d 1
C C30 0.83516(15) 0.95516(11) 0.12782(11) 0.0189(3) Uani d 1
H H30A 0.8940(17) 1.0277(12) 0.1407(11) 0.025(4) Uiso d 1
H H30B 0.8225(17) 0.9296(11) 0.2017(11) 0.021(4) Uiso d 1
C C31 0.92392(15) 0.88366(11) 0.07175(12) 0.0223(3) Uani d 1
H H31A 0.9269(17) 0.9081(12) -0.0022(12) 0.026(4) Uiso d 1
H H31B 0.8703(18) 0.8104(13) 0.0616(12) 0.028(4) Uiso d 1
C C32 1.08216(17) 0.87977(14) 0.13147(14) 0.0300(3) Uani d 1
H H32A 1.080(2) 0.8497(14) 0.2012(15) 0.045(5) Uiso d 1
H H32B 1.1370(19) 0.9530(14) 0.1406(12) 0.034(4) Uiso d 1
H H32C 1.1392(19) 0.8371(13) 0.0902(13) 0.038(5) Uiso d 1

loop_
_atom_site_aniso_label
_atom_site_aniso_U_11
_atom_site_aniso_U_22
_atom_site_aniso_U_33
_atom_site_aniso_U_12
_atom_site_aniso_U_13
_atom_site_aniso_U_23
O1 0.0278(5) 0.0238(5) 0.0237(5) 0.0096(4) 0.0103(4) 0.0092(4)
O2 0.0236(5) 0.0172(5) 0.0250(5) 0.0042(4) 0.0056(4) 0.0058(4)
N1 0.0169(5) 0.0140(5) 0.0174(5) 0.0042(4) 0.0037(4) 0.0030(4)
N2 0.0200(6) 0.0153(5) 0.0140(5) 0.0031(4) 0.0011(4) 0.0020(4)
C1 0.0178(6) 0.0144(6) 0.0138(6) 0.0003(5) 0.0010(5) -0.0004(5)
C2 0.0174(6) 0.0151(6) 0.0219(7) 0.0024(5) -0.0002(5) -0.0013(5)
C3 0.0162(6) 0.0208(7) 0.0239(7) -0.0001(5) 0.0044(5) -0.0056(5)
C4 0.0212(7) 0.0220(7) 0.0184(6) -0.0035(5) 0.0050(5) -0.0009(5)
C5 0.0199(6) 0.0176(7) 0.0168(6) 0.0005(5) 0.0006(5) 0.0014(5)
C6 0.0152(6) 0.0149(6) 0.0159(6) 0.0013(5) 0.0019(5) -0.0015(5)
C7 0.0176(6) 0.0156(6) 0.0112(5) 0.0020(5) -0.0006(5) 0.0010(5)
C8 0.0192(6) 0.0150(6) 0.0192(6) 0.0015(5) 0.0036(5) 0.0008(5)
C9 0.0220(7) 0.0123(6) 0.0181(6) 0.0065(5) 0.0056(5) 0.0006(5)
C10 0.0164(6) 0.0167(6) 0.0150(6) 0.0015(5) 0.0015(5) 0.0014(5)
C11 0.0192(6) 0.0196(7) 0.0123(6) 0.0040(5) 0.0007(5) 0.0009(5)
C12 0.0220(7) 0.0217(7) 0.0282(8) 0.0067(6) 0.0061(6) -0.0003(6)
C13 0.0241(7) 0.0225(7) 0.0169(6) 0.0073(6) -0.0019(6) 0.0028(5)
C14 0.0189(7) 0.0242(7) 0.0198(7) 0.0021(5) -0.0001(6) -0.0001(5)
C15 0.0246(7) 0.0225(7) 0.0254(7) 0.0026(6) 0.0013(6) -0.0023(6)
C16 0.0341(9) 0.0256(8) 0.0373(9) 0.0006(7) 0.0024(8) -0.0083(7)
O3 0.0272(5) 0.0192(5) 0.0164(4) 0.0063(4) 0.0071(4) 0.0050(4)
O4 0.0235(5) 0.0206(5) 0.0277(5) 0.0055(4) 0.0039(4) 0.0050(4)
N3 0.0187(5) 0.0137(5) 0.0155(5) 0.0040(4) 0.0016(4) 0.0022(4)
N4 0.0161(5) 0.0137(5) 0.0139(5) 0.0013(4) 0.0028(4) 0.0030(4)
C17 0.0141(6) 0.0161(6) 0.0134(6) -0.0004(5) 0.0014(5) 0.0028(5)
C18 0.0182(6) 0.0169(7) 0.0192(6) 0.0017(5) 0.0028(5) 0.0006(5)
C19 0.0222(7) 0.0262(8) 0.0172(6) 0.0012(6) 0.0059(6) -0.0024(5)
C20 0.0236(7) 0.0259(7) 0.0141(6) -0.0027(6) 0.0032(5) 0.0031(5)
C21 0.0204(7) 0.0178(7) 0.0165(6) -0.0013(5) -0.0005(5) 0.0032(5)
C22 0.0134(6) 0.0164(6) 0.0145(6) 0.0001(5) 0.0003(5) 0.0002(5)
C23 0.0157(6) 0.0131(6) 0.0171(6) -0.0018(5) 0.0014(5) 0.0025(5)
C24 0.0171(6) 0.0178(7) 0.0148(6) 0.0017(5) -0.0002(5) 0.0008(5)
C25 0.0136(6) 0.0162(6) 0.0168(6) 0.0060(5) 0.0023(5) 0.0027(5)
C26 0.0196(6) 0.0165(6) 0.0174(6) -0.0010(5) 0.0034(5) 0.0003(5)
C27 0.0159(6) 0.0154(6) 0.0271(7) -0.0025(5) 0.0043(5) -0.0005(5)
C28 0.0256(7) 0.0271(8) 0.0362(8) 0.0070(6) 0.0071(6) -0.0053(6)
C29 0.0202(6) 0.0132(6) 0.0206(6) 0.0013(5) 0.0056(5) 0.0016(5)
C30 0.0185(6) 0.0180(7) 0.0191(6) -0.0017(5) 0.0024(5) 0.0002(5)
C31 0.0185(7) 0.0195(7) 0.0289(8) 0.0015(5) 0.0047(6) 0.0005(6)
C32 0.0204(7) 0.0333(9) 0.0368(9) 0.0054(7) 0.0036(7) 0.0089(7)

loop_
_atom_type_symbol
_atom_type_description
_atom_type_scat_dispersion_real
_atom_type_scat_dispersion_imag
_atom_type_scat_source
C C 0.0033 0.0016 'International Tables Vol C Tables 4.2.6.8 and 6.1.1.4'
H H 0.0000 0.0000 'International Tables Vol C Tables 4.2.6.8 and 6.1.1.4'
N N 0.0061 0.0033 'International Tables Vol C Tables 4.2.6.8 and 6.1.1.4'
O O 0.0106 0.0060 'International Tables Vol C Tables 4.2.6.8 and 6.1.1.4'

loop_
_geom_angle_atom_site_label_1
_geom_angle_atom_site_label_2
_geom_angle_atom_site_label_3
_geom_angle
C7 N1 C6 125.71(11)
C7 N1 H1 113.8(10)
C6 N1 H1 120.3(10)
C9 N2 C1 123.36(10)
C9 N2 C13 118.67(10)
C1 N2 C13 117.95(10)
C2 C1 C6 118.91(11)
C2 C1 N2 119.06(11)
C6 C1 N2 121.94(10)
C3 C2 C1 120.99(12)
C3 C2 H2 121.3(8)
C1 C2 H2 117.7(8)
C2 C3 C4 119.77(12)
C2 C3 H3 119.3(8)
C4 C3 H3 121.0(8)
C5 C4 C3 120.16(12)
C5 C4 H4 119.6(9)
C3 C4 H4 120.2(9)
C4 C5 C6 120.43(13)
C4 C5 H5 122.2(8)
C6 C5 H5 117.4(8)
C5 C6 C1 119.73(11)
C5 C6 N1 118.21(11)
C1 C6 N1 122.02(11)
N1 C7 C10 121.39(11)
N1 C7 C8 116.55(11)
C10 C7 C8 122.07(11)
C7 C8 C9 109.20(11)
C7 C8 H8A 108.7(8)
C9 C8 H8A 110.6(9)
C7 C8 H8B 110.3(9)
C9 C8 H8B 107.5(8)
H8A C8 H8B 110.5(12)
O1 C9 N2 122.40(12)
O1 C9 C8 121.18(11)
N2 C9 C8 116.38(11)
C7 C10 C11 122.38(12)
C7 C10 H10 120.3(9)
C11 C10 H10 117.3(9)
O2 C11 C10 122.32(11)
O2 C11 C12 118.72(12)
C10 C11 C12 118.95(12)
C11 C12 H12A 112.7(10)
C11 C12 H12B 109.2(10)
H12A C12 H12B 110.0(15)
C11 C12 H12C 108.3(11)
H12A C12 H12C 107.4(14)
H12B C12 H12C 109.1(15)
N2 C13 C14 112.25(11)
N2 C13 H13A 110.0(10)
C14 C13 H13A 112.2(10)
N2 C13 H13B 105.2(8)
C14 C13 H13B 110.1(8)
H13A C13 H13B 106.6(12)
C13 C14 C15 114.98(12)
C13 C14 H14A 110.6(9)
C15 C14 H14A 107.9(9)
C13 C14 H14B 107.6(9)
C15 C14 H14B 109.0(9)
H14A C14 H14B 106.4(13)
C16 C15 C14 112.47(13)
C16 C15 H15A 108.2(10)
C14 C15 H15A 109.5(10)
C16 C15 H15B 111.8(9)
C14 C15 H15B 108.1(9)
H15A C15 H15B 106.6(14)
C15 C16 H16A 111.0(11)
C15 C16 H16B 113.0(11)
H16A C16 H16B 107.2(16)
C15 C16 H16C 112.3(11)
H16A C16 H16C 107.2(14)
H16B C16 H16C 105.7(14)
C23 N3 C22 125.86(11)
C23 N3 H3A 114.1(10)
C22 N3 H3A 119.2(10)
C25 N4 C17 123.89(10)
C25 N4 C29 119.17(10)
C17 N4 C29 116.80(10)
C18 C17 C22 118.86(11)
C18 C17 N4 118.36(11)
C22 C17 N4 122.65(10)
C19 C18 C17 121.09(12)
C19 C18 H18 120.4(8)
C17 C18 H18 118.5(8)
C18 C19 C20 119.57(12)
C18 C19 H19 119.0(8)
C20 C19 H19 121.4(8)
C21 C20 C19 120.30(12)
C21 C20 H20 118.9(9)
C19 C20 H20 120.7(9)
C20 C21 C22 120.39(13)
C20 C21 H21 122.3(8)
C22 C21 H21 117.3(8)
C21 C22 C17 119.69(11)
C21 C22 N3 117.74(11)
C17 C22 N3 122.54(11)
N3 C23 C26 121.48(12)
N3 C23 C24 116.67(11)
C26 C23 C24 121.85(11)
C23 C24 C25 109.99(10)
C23 C24 H24A 109.3(9)
C25 C24 H24A 106.8(9)
C23 C24 H24B 109.5(8)
C25 C24 H24B 109.8(8)
H24A C24 H24B 111.4(13)
O3 C25 N4 122.76(11)
O3 C25 C24 121.48(11)
N4 C25 C24 115.73(10)
C23 C26 C27 123.00(12)
C23 C26 H26 118.0(8)
C27 C26 H26 118.9(8)
O4 C27 C26 122.69(11)
O4 C27 C28 118.82(12)
C26 C27 C28 118.50(12)
C27 C28 H28A 109.5
C27 C28 H28B 109.5
H28A C28 H28B 109.5
C27 C28 H28C 109.5
H28A C28 H28C 109.5
H28B C28 H28C 109.5
N4 C29 C30 111.51(10)
N4 C29 H29A 106.9(8)
C30 C29 H29A 110.2(8)
N4 C29 H29B 111.1(8)
C30 C29 H29B 108.8(8)
H29A C29 H29B 108.2(11)
C29 C30 C31 113.61(11)
C29 C30 H30A 108.1(9)
C31 C30 H30A 108.5(8)
C29 C30 H30B 108.9(8)
C31 C30 H30B 112.1(8)
H30A C30 H30B 105.2(11)
C30 C31 C32 112.70(13)
C30 C31 H31A 109.6(8)
C32 C31 H31A 110.4(9)
C30 C31 H31B 109.8(9)
C32 C31 H31B 109.4(9)
H31A C31 H31B 104.6(12)
C31 C32 H32A 110.7(11)
C31 C32 H32B 109.7(10)
H32A C32 H32B 109.6(14)
C31 C32 H32C 110.6(10)
H32A C32 H32C 109.8(14)
H32B C32 H32C 106.4(13)

loop_
_geom_bond_atom_site_label_1
_geom_bond_atom_site_label_2
_geom_bond_distance
O1 C9 1.2269(14)
O2 C11 1.2532(15)
N1 C7 1.3504(16)
N1 C6 1.4086(15)
N1 H1 0.927(17)
N2 C9 1.3704(16)
N2 C1 1.4333(15)
N2 C13 1.4755(17)
C1 C2 1.3998(17)
C1 C6 1.4023(18)
C2 C3 1.3833(18)
C2 H2 0.964(15)
C3 C4 1.3935(19)
C3 H3 0.968(15)
C4 C5 1.3804(18)
C4 H4 0.958(14)
C5 C6 1.4012(17)
C5 H5 0.998(16)
C7 C10 1.3772(17)
C7 C8 1.5025(17)
C8 C9 1.5131(19)
C8 H8A 1.005(14)
C8 H8B 0.992(15)
C10 C11 1.4309(17)
C10 H10 0.966(15)
C11 C12 1.5054(18)
C12 H12A 0.999(19)
C12 H12B 0.999(17)
C12 H12C 0.971(18)
C13 C14 1.5170(19)
C13 H13A 0.979(17)
C13 H13B 0.993(13)
C14 C15 1.5204(19)
C14 H14A 0.974(14)
C14 H14B 0.994(17)
C15 C16 1.520(2)
C15 H15A 0.990(18)
C15 H15B 1.020(16)
C16 H16A 1.005(18)
C16 H16B 1.00(2)
C16 H16C 0.986(19)
O3 C25 1.2271(14)
O4 C27 1.2503(16)
N3 C23 1.3515(16)
N3 C22 1.4095(15)
N3 H3A 0.898(17)
N4 C25 1.3637(15)
N4 C17 1.4316(14)
N4 C29 1.4786(16)
C17 C18 1.3993(17)
C17 C22 1.4011(17)
C18 C19 1.3820(18)
C18 H18 0.961(14)
C19 C20 1.3905(19)
C19 H19 1.001(15)
C20 C21 1.3816(18)
C20 H20 0.993(14)
C21 C22 1.3974(16)
C21 H21 0.986(15)
C23 C26 1.3746(17)
C23 C24 1.5014(17)
C24 C25 1.5118(18)
C24 H24A 0.964(15)
C24 H24B 0.974(14)
C26 C27 1.4339(18)
C26 H26 0.986(14)
C27 C28 1.5068(18)
C28 H28A 0.9800
C28 H28B 0.9800
C28 H28C 0.9800
C29 C30 1.5203(19)
C29 H29A 0.977(13)
C29 H29B 1.002(14)
C30 C31 1.5215(18)
C30 H30A 1.007(16)
C30 H30B 1.028(14)
C31 C32 1.523(2)
C31 H31A 1.008(14)
C31 H31B 0.995(16)
C32 H32A 0.982(17)
C32 H32B 0.998(18)
C32 H32C 0.990(17)

loop_
_geom_contact_atom_site_label_1
_geom_contact_atom_site_label_2
_geom_contact_distance
_geom_contact_site_symmetry_2
_geom_contact_publ_flag
O1 H19 2.328(16) 2_666 yes
O1 H13A 2.878(18) 2_756 yes
O1 H2 2.468(15) 2_756 yes
O1 H13B 2.242(15) . yes
O1 H8B 2.858(15) 2_656 yes
O2 H21 2.277(15) . yes
O2 H12C 2.627(18) 2_666 yes
O2 H1 1.834(17) . yes
O2 H26 2.780(14) 2_665 yes
O3 H18 2.556(15) 2_675 yes
O3 H3 2.424(15) 2_765 yes
O3 H29B 2.637(15) 2_675 yes
O3 H29A 2.300(14) . yes
O4 H3A 1.901(18) . yes
O4 H24B 2.761(14) 2_665 yes
O4 H5 2.456(15) . yes
O4 H28C 2.48 2_765 yes
N1 H24A 2.775(15) 2_665 yes
N1 H15A 2.858(17) . yes
N2 H13A 2.828(16) 2_756 yes
N2 H15A 2.704(16) . yes
N3 H31B 2.915(17) . yes
N4 H31B 2.705(17) . yes
C1 H8A 2.669(16) . yes
C1 H14A 2.818(15) . yes
C2 H13A 2.790(16) . yes
C2 H30A 2.970(14) 1_545 yes
C3 H12A 2.833(19) 1_655 yes
C3 H30A 2.852(15) 1_545 yes
C6 H8A 2.652(15) . yes
C9 H13A 2.828(17) 2_756 yes
C10 H20 2.871(15) 2_666 yes
C11 H1 2.424(17) . yes
C11 H26 2.976(14) 2_665 yes
C13 H2 2.746(15) . yes
C17 H24B 2.635(14) . yes
C17 H30B 2.810(15) . yes
C18 H29B 2.688(14) . yes
C21 H14B 2.961(17) 2_766 yes
C21 H28A 2.94 2_665 yes
C22 H24B 2.679(14) . yes
C25 H29B 2.815(14) 2_675 yes
C26 H4 2.988(16) 2_765 yes
C27 H3A 2.459(17) . yes
C29 H18 2.768(15) . yes
H1 H5 2.48(2) . yes
H2 H13A 2.26(2) . yes
H2 H13B 2.51(2) 2_756 yes
H3A H21 2.39(2) . yes
H8B H10 2.40(2) . yes
H10 H12A 2.50(2) . yes
H12A H14A 2.49(2) 1_455 yes
H13B H32A 2.54(2) 2_766 yes
H13B H15B 2.57(2) . yes
H14A H16A 2.52(2) . yes
H15B H32A 2.54(2) 2_766 yes
H18 H29B 2.21(2) . yes
H24A H26 2.34(2) . yes
H26 H28A 2.33 . yes
H28B H32C 2.50 2_765 yes
H29A H31A 2.54(2) . yes
H29A H32B 2.58(2) 2_775 yes
H30A H32B 2.50(2) . yes
H31A H31A 2.55(2) 2_775 yes
H31A H32B 2.57(2) 2_775 yes
H32C H28B 2.50 2_765 yes

loop_
_geom_hbond_atom_site_label_D
_geom_hbond_atom_site_label_H
_geom_hbond_atom_site_label_A
_geom_hbond_site_symmetry_A
_geom_hbond_distance_DH
_geom_hbond_distance_HA
_geom_hbond_distance_DA
_geom_hbond_angle_DHA
_geom_hbond_publ_flag
N1 H1 O2 . 0.927(17) 1.834(17) 2.5998(14) 138.2(13) yes
N3 H3A O4 . 0.898(17) 1.901(17) 2.6349(14) 137.6(14) yes
C2 H2 O1 2_756 0.964(15) 2.469(16) 3.4235(17) 170.6(11) yes
C3 H3 O3 2_765 0.968(15) 2.420(17) 3.3714(16) 166.0(11) yes
C5 H5 O4 . 0.998(16) 2.456(15) 3.4086(17) 159.3(11) yes
C18 H18 O3 2_675 0.961(14) 2.556(15) 3.5165(16) 176.4(11) yes
C19 H19 O1 2_666 1.001(15) 2.330(15) 3.3273(15) 177.0(12) yes
C21 H21 O2 . 0.986(15) 2.277(15) 3.1933(16) 154.1(11) yes
C28 H28C O4 2_765 0.98 2.48 3.4342(18) 164 yes
C12 H12A Cg1 1_455 0.999(19) 2.921(19) 3.9047(16) 167.8(13) yes
C30 H30A Cg1 1_565 1.007(16) 2.903(15) 3.8016(15) 149.0(11) yes

loop_
_geom_torsion_atom_site_label_1
_geom_torsion_atom_site_label_2
_geom_torsion_atom_site_label_3
_geom_torsion_atom_site_label_4
_geom_torsion
C9 N2 C1 C2 -131.39(13)
C13 N2 C1 C2 46.95(15)
C9 N2 C1 C6 52.13(16)
C13 N2 C1 C6 -129.53(13)
C6 C1 C2 C3 0.67(19)
N2 C1 C2 C3 -175.92(11)
C1 C2 C3 C4 0.34(19)
C2 C3 C4 C5 -0.78(19)
C3 C4 C5 C6 0.20(19)
C4 C5 C6 C1 0.82(19)
C4 C5 C6 N1 178.38(12)
C2 C1 C6 C5 -1.24(18)
N2 C1 C6 C5 175.25(11)
C2 C1 C6 N1 -178.70(11)
N2 C1 C6 N1 -2.21(18)
C7 N1 C6 C5 138.62(13)
C7 N1 C6 C1 -43.88(18)
C6 N1 C7 C10 -178.93(12)
C6 N1 C7 C8 1.32(18)
N1 C7 C8 C9 70.83(13)
C10 C7 C8 C9 -108.91(13)
C1 N2 C9 O1 170.18(11)
C13 N2 C9 O1 -8.15(17)
C1 N2 C9 C8 -12.36(16)
C13 N2 C9 C8 169.31(10)
C7 C8 C9 O1 113.48(13)
C7 C8 C9 N2 -64.01(13)
N1 C7 C10 C11 2.17(19)
C8 C7 C10 C11 -178.09(11)
C7 C10 C11 O2 -0.45(19)
C7 C10 C11 C12 179.61(12)
C9 N2 C13 C14 -121.28(12)
C1 N2 C13 C14 60.30(14)
N2 C13 C14 C15 55.44(16)
C13 C14 C15 C16 177.96(13)
C25 N4 C17 C18 -133.96(13)
C29 N4 C17 C18 50.34(15)
C25 N4 C17 C22 50.23(17)
C29 N4 C17 C22 -125.47(13)
C22 C17 C18 C19 3.05(19)
N4 C17 C18 C19 -172.93(12)
C17 C18 C19 C20 -0.4(2)
C18 C19 C20 C21 -1.7(2)
C19 C20 C21 C22 1.1(2)
C20 C21 C22 C17 1.57(19)
C20 C21 C22 N3 179.63(12)
C18 C17 C22 C21 -3.61(18)
N4 C17 C22 C21 172.18(11)
C18 C17 C22 N3 178.43(12)
N4 C17 C22 N3 -5.78(19)
C23 N3 C22 C21 140.48(13)
C23 N3 C22 C17 -41.51(19)
C22 N3 C23 C26 -177.17(12)
C22 N3 C23 C24 3.50(18)
N3 C23 C24 C25 69.03(14)
C26 C23 C24 C25 -110.29(13)
C17 N4 C25 O3 175.20(11)
C29 N4 C25 O3 -9.19(17)
C17 N4 C25 C24 -6.60(16)
C29 N4 C25 C24 169.00(10)
C23 C24 C25 O3 110.58(13)
C23 C24 C25 N4 -67.64(13)
N3 C23 C26 C27 2.88(19)
C24 C23 C26 C27 -177.82(11)
C23 C26 C27 O4 3.2(2)
C23 C26 C27 C28 -176.60(12)
C25 N4 C29 C30 -109.33(12)
C17 N4 C29 C30 66.58(13)
N4 C29 C30 C31 59.09(14)
C29 C30 C31 C32 174.97(12)

_cod_database_fobs_code 2242695
